data_1562390
loop_
_publ_author_name
'Niermeier, Philipp'
'Maibom, Kristina'
'Lamm, Jan-Hendrik'
'Neumann, Beate'
'Stammler, Georg'
'Mitzel, Norbert Werner'

_publ_section_title
;
 Hydrogen-Bond-Induced Selectivity of a Head-to-Head Photo- Dimerization
 of Dialkynylanthracene -- Access to Tetra Lewis Acids
;
_journal_name_full 'Chemical Science'
_journal_paper_doi 10.1039/D1SC02065J
_journal_year 2021
_chemical_formula_moiety 'C16 H10 F6 O6 S2'
_chemical_formula_sum 'C16 H10 F6 O6 S2'
_chemical_formula_weight 476.36
_space_group_crystal_system triclinic
_space_group_IT_number 2
_space_group_name_Hall '-P 1'
_space_group_name_H-M_alt 'P -1'
_atom_sites_solution_hydrogens geom
_atom_sites_solution_primary direct
_audit_creation_date 2016-07-19
_audit_creation_method
;
  Olex2 1.2-ac2
  (compiled 2012.03.27 svn.r2268, GUI svn.r4156)
;
_audit_update_record
;
2019-09-09 deposited with the CCDC.	2021-05-06 downloaded from the CCDC.
;
_cell_angle_alpha 87.983(3)
_cell_angle_beta 78.962(3)
_cell_angle_gamma 69.485(4)
_cell_formula_units_Z 2
_cell_length_a 9.5762(4)
_cell_length_b 10.0978(5)
_cell_length_c 10.1439(3)
_cell_measurement_reflns_used 10422
_cell_measurement_temperature 100.01(10)
_cell_measurement_theta_max 72.3640
_cell_measurement_theta_min 4.3980
_cell_volume 901.15(7)
_computing_cell_refinement 'CrysAlisPro 1.171.38.43 (Rigaku OD, 2015)'
_computing_data_collection 'CrysAlisPro 1.171.38.43 (Rigaku OD, 2015)'
_computing_data_reduction 'CrysAlisPro 1.171.38.43 (Rigaku OD, 2015)'
_computing_molecular_graphics
;
O. V. Dolomanov, L. J. Bourhis, R. J. Gildea, J. A. K. Howard and H. Puschmann,
OLEX2: a complete structure solution, refinement and analysis program.
J. Appl. Cryst. (2009). 42, 339-341.
;
_computing_publication_material
;
O. V. Dolomanov, L. J. Bourhis, R. J. Gildea, J. A. K. Howard and H. Puschmann,
OLEX2: a complete structure solution, refinement and analysis program.
J. Appl. Cryst. (2009). 42, 339-341.
;
_computing_structure_refinement
;
SHELXL, G.M. Sheldrick, Acta Cryst.
(2008). A64, 112-122
;
_computing_structure_solution 'ShelXT (Sheldrick, 2015)'
_diffrn_ambient_environment N~2~
_diffrn_ambient_temperature 100.01(10)
_diffrn_detector 'CCD plate'
_diffrn_detector_area_resol_mean 5.3114
_diffrn_detector_type Atlas
_diffrn_measured_fraction_theta_full 0.9981
_diffrn_measured_fraction_theta_max 0.9899
_diffrn_measurement_details
;
List of Runs (angles in degrees, time in seconds):

  # Type    Start    End  Width  t~exp~   \w     \q     \k     \f   Frames
#--------------------------------------------------------------------------
  1  \w    -29.00  65.00   1.00    1.00    --   42.33 -37.00   0.00   94
  2  \w      2.00  78.00   1.00    1.00    --   42.33 -99.00 -30.00   76
  3  \w     56.00  98.00   1.00    1.00    --   42.33-178.00 -30.00   42
  4  \w     39.00 119.00   1.00    2.10    --  109.86-125.00  30.00   80
  5  \w     30.00 104.00   1.00    2.10    --  109.86 -94.00  60.00   74
  6  \w     31.00 106.00   1.00    2.10    --  109.86 -94.00 150.00   75
  7  \w    117.00 160.00   1.00    2.10    --  109.86  43.00  90.09   43
  8  \w    136.00 163.00   1.00    2.10    --  109.86  77.00  60.00   27
  9  \w    125.00 176.00   1.00    2.10    --  109.86  61.00  30.00   51
 10  \w    120.00 177.00   1.00    2.10    --  109.86  71.00-117.40   57
 11  \w    141.00 168.00   1.00    2.10    --  109.86  61.00-167.11   27
 12  \w    118.00 145.00   1.00    2.10    --  109.86  61.00-150.00   27
 13  \w     86.00 117.00   1.00    2.10    --  109.86  45.00 -60.00   31
 14  \w     82.00 112.00   1.00    2.10    --  109.86  61.00 -30.00   30
 15  \w     84.00 156.00   1.00    2.10    --  109.86  53.00  -8.41   72
 16  \w     87.00 112.00   1.00    2.10    --  109.86  43.00  90.09   25
 17  \w     87.00 115.00   1.00    2.10    --  109.86  45.00  60.00   28
 18  \w     82.00 108.00   1.00    2.10    --  109.86  61.00  30.00   26
 19  \w     86.00 178.00   1.00    2.10    --  109.86  61.00   0.00   92
 20  \w     86.00 118.00   1.00    2.10    --  109.86  45.00 150.00   32
 21  \w     83.00 177.00   1.00    2.10    --  109.86  61.00 150.00   94
 22  \w     78.00 105.00   1.00    2.10    --  109.86  77.00  60.00   27
 23  \w     82.00 115.00   1.00    2.10    --  109.86  61.00  90.00   33
 24  \w     83.00 109.00   1.00    2.10    --  109.86  61.00 120.00   26
 25  \w     84.00 112.00   1.00    2.10    --  109.86  59.00 164.34   28
 26  \w     78.00 166.00   1.00    2.10    --  109.86  77.00  90.00   88
 27  \w     82.00 178.00   1.00    2.10    --  109.86  61.00 -60.00   96
 28  \w     82.00 109.00   1.00    2.10    --  109.86  61.00-180.00   27
 29  \w     82.00 108.00   1.00    2.10    --  109.86  61.00-167.11   26
 30  \w     83.00 109.00   1.00    2.10    --  109.86  61.00-120.00   26
 31  \w     83.00 116.00   1.00    2.10    --  109.86  61.00-150.00   33
 32  \w     82.00 108.00   1.00    2.10    --  109.86  61.00 -90.00   26
 33  \w     78.00 171.00   1.00    2.10    --  109.86  77.00-150.00   93
 34  \w     79.00 106.00   1.00    2.10    --  109.86  77.00 -90.00   27
 35  \w     78.00 104.00   1.00    2.10    --  109.86  77.00 -60.00   26
 36  \w     80.00 107.00   1.00    2.10    --  109.86  71.00-117.40   27
 37  \w     78.00 105.00   1.00    2.10    --  109.86  77.00   0.00   27
 38  \w     82.00 109.00   1.00    2.10    --  109.86  63.00  52.41   27
 39  \w     82.00 109.00   1.00    2.10    --  109.86  61.00  60.00   27
 40  \w     57.00 120.00   1.00    1.00    --   42.33 178.00-120.00   63
 41  \w    -53.00 -24.00   1.00    1.00    --  -42.33 -37.00  60.00   29
 42  \w    -41.00 -11.00   1.00    1.00    --  -42.33 -77.00 120.00   30
 43  \w    -72.00 -11.00   1.00    1.00    --  -42.33 -77.00  60.00   61
 44  \w    -62.00 -21.00   1.00    1.00    --  -42.33 -37.00 -30.00   41
 45  \w     36.00 139.00   1.00    2.10    --  109.86 -77.00-180.00  103
 46  \w    -62.00 -11.00   1.00    1.00    --  -42.33 -77.00 -30.00   51
 47  \w    -69.00 -18.00   1.00    1.00    --  -42.33 -57.00-120.00   51
 48  \w    -85.00 -11.00   1.00    1.00    --  -42.33 -77.00-150.00   74
 49  \w   -116.00 -89.00   1.00    1.00    --  -42.33 -77.00  60.00   27
 50  \w   -113.00 -88.00   1.00    1.00    --  -42.33 -37.00  60.00   25
 51  \w   -112.00 -81.00   1.00    1.00    --  -42.33 -77.00 120.00   31
 52  \w   -110.00 -63.00   1.00    1.00    --  -42.33 -37.00 150.00   47
 53  \w   -113.00 -68.00   1.00    1.00    --  -42.33 -37.00 -30.00   45
 54  \w   -112.00 -85.00   1.00    1.00    --  -42.33 -77.00 -30.00   27
;
_diffrn_measurement_device 'four-circle diffractometer'
_diffrn_measurement_device_type 'SuperNova, Dual, Cu at zero, Atlas'
_diffrn_measurement_method '\w scans'
_diffrn_orient_matrix_type 'CrysAlisPro convention (1999,Acta A55,543-557)'
_diffrn_orient_matrix_UB_11 0.0321146000
_diffrn_orient_matrix_UB_12 -0.0140970000
_diffrn_orient_matrix_UB_13 -0.1545595000
_diffrn_orient_matrix_UB_21 0.1625379000
_diffrn_orient_matrix_UB_22 -0.0024171000
_diffrn_orient_matrix_UB_23 -0.0041683000
_diffrn_orient_matrix_UB_31 0.0563512000
_diffrn_orient_matrix_UB_32 -0.1623640000
_diffrn_orient_matrix_UB_33 0.0080875000
_diffrn_radiation_monochromator mirror
_diffrn_radiation_probe x-ray
_diffrn_radiation_type 'Cu K\a'
_diffrn_radiation_wavelength 1.54184
_diffrn_reflns_av_R_equivalents 0.0191
_diffrn_reflns_av_unetI/netI 0.0151
_diffrn_reflns_Laue_measured_fraction_full 0.997
_diffrn_reflns_Laue_measured_fraction_max 0.991
_diffrn_reflns_limit_h_max 11
_diffrn_reflns_limit_h_min -11
_diffrn_reflns_limit_k_max 11
_diffrn_reflns_limit_k_min -12
_diffrn_reflns_limit_l_max 12
_diffrn_reflns_limit_l_min -12
_diffrn_reflns_number 13616
_diffrn_reflns_point_group_measured_fraction_full 0.997
_diffrn_reflns_point_group_measured_fraction_max 0.991
_diffrn_reflns_theta_full 67.684
_diffrn_reflns_theta_max 72.349
_diffrn_reflns_theta_min 4.444
_diffrn_source 'micro-focus sealed X-ray tube'
_diffrn_source_type 'SuperNova (Cu) X-ray Source'
_exptl_absorpt_coefficient_mu 3.595
_exptl_absorpt_correction_T_max 0.877
_exptl_absorpt_correction_T_min 0.824
_exptl_absorpt_correction_type gaussian
_exptl_absorpt_process_details
;
CrysAlisPro 1.171.38.43 (Rigaku Oxford Diffraction, 2015)
Numerical absorption correction based on gaussian integration over
			a multifaceted crystal model
Empirical absorption correction using spherical harmonics,
 implemented in SCALE3 ABSPACK scaling algorithm.
;
_exptl_crystal_colour 'clear light yellow'
_exptl_crystal_colour_lustre clear
_exptl_crystal_colour_modifier light
_exptl_crystal_colour_primary yellow
_exptl_crystal_density_diffrn 1.756
_exptl_crystal_description fragment
_exptl_crystal_F_000 480
_exptl_crystal_size_max 0.149
_exptl_crystal_size_mid 0.111
_exptl_crystal_size_min 0.099
_refine_diff_density_max 0.383
_refine_diff_density_min -0.371
_refine_diff_density_rms 0.050
_refine_ls_extinction_method none
_refine_ls_goodness_of_fit_ref 1.053
_refine_ls_hydrogen_treatment constr
_refine_ls_matrix_type full
_refine_ls_number_parameters 271
_refine_ls_number_reflns 3536
_refine_ls_number_restraints 0
_refine_ls_restrained_S_all 1.053
_refine_ls_R_factor_all 0.0330
_refine_ls_R_factor_gt 0.0312
_refine_ls_shift/su_max 0.000
_refine_ls_shift/su_mean 0.000
_refine_ls_structure_factor_coef Fsqd
_refine_ls_weighting_details
;
 w=1/[\s^2^(Fo^2^)+(0.0449P)^2^+0.5195P]
 where P=(Fo^2^+2Fc^2^)/3
;
_refine_ls_weighting_scheme calc
_refine_ls_wR_factor_gt 0.0842
_refine_ls_wR_factor_ref 0.0860
_reflns_Friedel_coverage 0.000
_reflns_number_gt 3333
_reflns_number_total 3536
_reflns_threshold_expression 'I > 2\s(I)'
_cod_data_source_file d1sc02065j2.cif
_cod_data_source_block 4a
_cod_original_cell_volume 901.16(7)
_cod_database_code 1562390
_chemical_oxdiff_formula 'C16 H10 F6 O6 S2'
_reflns_odcompleteness_completeness 99.81
_reflns_odcompleteness_iscentric 1
_reflns_odcompleteness_theta 66.97
_olex2_date_sample_data_collection 2016-07-19
_olex2_date_sample_submission 1468792800
_olex2_refinement_description
;
1. Fixed Uiso
 At 1.2 times of:
  All C(H) groups, All C(H,H) groups
2.a Secondary CH2 refined with riding coordinates:
 C3(H3A,H3B), C10(H10A,H10B)
2.b Aromatic/amide H refined with riding coordinates:
 C6(H6), C7(H7), C8(H8), C12(H12), C13(H13), C14(H14)
;
_olex2_submission_special_instructions 'No special instructions were received'
_oxdiff_exptl_absorpt_empirical_details
;
Empirical correction (ABSPACK) includes:
- Absorption correction using spherical harmonics
- Frame scaling
- Detector area scaling
;
_oxdiff_exptl_absorpt_empirical_full_max 1.176
_oxdiff_exptl_absorpt_empirical_full_min 0.913
_shelx_space_group_comment
;
The symmetry employed for this shelxl refinement is uniquely defined
by the following loop, which should always be used as a source of
symmetry information in preference to the above space-group names.
They are only intended as comments.
;
_shelxl_version_number 2013-2

loop_
_space_group_symop_operation_xyz
'x, y, z'
'-x, -y, -z'

loop_
_atom_site_label
_atom_site_type_symbol
_atom_site_fract_x
_atom_site_fract_y
_atom_site_fract_z
_atom_site_U_iso_or_equiv
_atom_site_adp_type
_atom_site_occupancy
_atom_site_site_symmetry_order
_atom_site_calc_flag
_atom_site_refinement_flags_posn
_atom_site_refinement_flags_adp
_atom_site_refinement_flags_occupancy
_atom_site_disorder_assembly
_atom_site_disorder_group
S1 S 0.10913(4) 0.38486(4) 0.19862(4) 0.02185(11) Uani 1 1 d . . . . .
S2 S 0.69403(5) 0.00427(4) 0.28831(4) 0.02694(12) Uani 1 1 d . . . . .
F1 F 0.15761(17) 0.17481(16) 0.03471(14) 0.0600(4) Uani 1 1 d . . . . .
F2 F 0.04902(16) 0.15649(14) 0.23670(16) 0.0603(4) Uani 1 1 d . . . . .
F3 F 0.28777(15) 0.12135(13) 0.19151(16) 0.0546(3) Uani 1 1 d . . . . .
F4 F 0.88166(13) -0.24634(11) 0.31323(13) 0.0449(3) Uani 1 1 d . . . . .
F5 F 0.72620(17) -0.15395(15) 0.49544(14) 0.0613(4) Uani 1 1 d . . . . .
F6 F 0.91413(14) -0.08399(13) 0.42193(16) 0.0562(4) Uani 1 1 d . . . . .
O1 O 0.25294(12) 0.39655(13) 0.10074(11) 0.0248(2) Uani 1 1 d . . . . .
O2 O -0.02557(13) 0.45927(15) 0.15062(13) 0.0344(3) Uani 1 1 d . . . . .
O3 O 0.11874(14) 0.40137(13) 0.33433(11) 0.0291(3) Uani 1 1 d . . . . .
O4 O 0.60598(13) 0.12592(12) 0.39757(12) 0.0254(2) Uani 1 1 d . . . . .
O5 O 0.79432(17) 0.04379(14) 0.18720(13) 0.0398(3) Uani 1 1 d . . . . .
O6 O 0.58755(16) -0.05228(14) 0.25903(17) 0.0443(4) Uani 1 1 d . . . . .
C1 C 0.29233(18) 0.51820(18) 0.12057(15) 0.0241(3) Uani 1 1 d . . . . .
C2 C 0.41694(17) 0.49706(17) 0.18135(15) 0.0213(3) Uani 1 1 d . . . . .
C3 C 0.49792(19) 0.35672(18) 0.23191(19) 0.0292(4) Uani 1 1 d . . . . .
H3A H 0.5577 0.2938 0.1556 0.035 Uiso 1 1 calc R . . . .
H3B H 0.4232 0.3178 0.2780 0.035 Uiso 1 1 calc R . . . .
C4 C 0.60003(16) 0.35858(16) 0.32491(15) 0.0209(3) Uani 1 1 d . . . . .
C5 C 0.65499(17) 0.24397(17) 0.40491(16) 0.0221(3) Uani 1 1 d . . . . .
C6 C 0.74385(18) 0.24079(18) 0.49689(16) 0.0254(3) Uani 1 1 d . . . . .
H6 H 0.7761 0.1623 0.5491 0.030 Uiso 1 1 calc R . . . .
C7 C 0.78427(18) 0.35885(18) 0.50973(16) 0.0258(3) Uani 1 1 d . . . . .
H7 H 0.8450 0.3598 0.5709 0.031 Uiso 1 1 calc R . . . .
C8 C 0.73438(17) 0.47427(17) 0.43191(15) 0.0233(3) Uani 1 1 d . . . . .
H8 H 0.7620 0.5525 0.4413 0.028 Uiso 1 1 calc R . . . .
C9 C 0.64273(16) 0.47599(17) 0.33889(15) 0.0210(3) Uani 1 1 d . . . . .
C10 C 0.59404(19) 0.60069(18) 0.25384(18) 0.0289(4) Uani 1 1 d . . . . .
H10A H 0.5708 0.6856 0.3082 0.035 Uiso 1 1 calc R . . . .
H10B H 0.6788 0.5959 0.1820 0.035 Uiso 1 1 calc R . . . .
C11 C 0.46033(17) 0.61450(17) 0.19306(15) 0.0224(3) Uani 1 1 d . . . . .
C12 C 0.3769(2) 0.74533(19) 0.14773(18) 0.0306(4) Uani 1 1 d . . . . .
H12 H 0.4059 0.8230 0.1559 0.037 Uiso 1 1 calc R . . . .
C13 C 0.2522(2) 0.7611(2) 0.0910(2) 0.0438(5) Uani 1 1 d . . . . .
H13 H 0.1968 0.8493 0.0630 0.053 Uiso 1 1 calc R . . . .
C14 C 0.2090(2) 0.6455(2) 0.0757(2) 0.0386(4) Uani 1 1 d . . . . .
H14 H 0.1262 0.6543 0.0363 0.046 Uiso 1 1 calc R . . . .
C15 C 0.1549(2) 0.1966(2) 0.1621(2) 0.0360(4) Uani 1 1 d . . . . .
C16 C 0.8114(2) -0.1282(2) 0.3873(2) 0.0347(4) Uani 1 1 d . . . . .

loop_
_atom_site_aniso_label
_atom_site_aniso_U_11
_atom_site_aniso_U_22
_atom_site_aniso_U_33
_atom_site_aniso_U_23
_atom_site_aniso_U_13
_atom_site_aniso_U_12
S1 0.01924(19) 0.0253(2) 0.02381(19) -0.00061(14) -0.00656(14) -0.00986(15)
S2 0.0300(2) 0.0186(2) 0.0356(2) -0.00014(16) -0.01201(16) -0.00962(16)
F1 0.0631(8) 0.0634(9) 0.0573(8) -0.0330(7) -0.0084(6) -0.0252(7)
F2 0.0545(8) 0.0436(7) 0.0890(10) -0.0123(7) 0.0084(7) -0.0349(6)
F3 0.0427(7) 0.0264(6) 0.0935(10) -0.0014(6) -0.0216(7) -0.0060(5)
F4 0.0388(6) 0.0219(5) 0.0701(8) -0.0051(5) -0.0162(6) -0.0021(5)
F5 0.0620(8) 0.0467(8) 0.0550(8) 0.0236(6) -0.0024(6) -0.0008(6)
F6 0.0419(7) 0.0389(7) 0.0901(10) -0.0116(7) -0.0391(7) -0.0020(5)
O1 0.0224(5) 0.0321(6) 0.0241(5) -0.0021(5) -0.0053(4) -0.0138(5)
O2 0.0216(6) 0.0445(8) 0.0379(7) 0.0061(6) -0.0110(5) -0.0100(5)
O3 0.0326(6) 0.0369(7) 0.0242(6) -0.0002(5) -0.0067(5) -0.0193(5)
O4 0.0242(5) 0.0203(6) 0.0341(6) 0.0013(5) -0.0057(4) -0.0107(5)
O5 0.0555(8) 0.0268(7) 0.0341(7) -0.0058(5) 0.0020(6) -0.0157(6)
O6 0.0414(8) 0.0265(7) 0.0741(10) -0.0055(7) -0.0296(7) -0.0126(6)
C1 0.0243(7) 0.0303(9) 0.0224(7) 0.0035(6) -0.0068(6) -0.0142(7)
C2 0.0177(7) 0.0240(8) 0.0218(7) -0.0021(6) -0.0025(5) -0.0073(6)
C3 0.0248(8) 0.0217(8) 0.0460(10) 0.0000(7) -0.0168(7) -0.0088(7)
C4 0.0168(7) 0.0205(8) 0.0253(7) -0.0024(6) -0.0045(6) -0.0060(6)
C5 0.0206(7) 0.0202(8) 0.0267(7) -0.0030(6) -0.0021(6) -0.0096(6)
C6 0.0272(8) 0.0244(8) 0.0240(7) 0.0015(6) -0.0070(6) -0.0073(7)
C7 0.0259(8) 0.0287(9) 0.0244(7) -0.0040(6) -0.0085(6) -0.0090(7)
C8 0.0219(7) 0.0238(8) 0.0261(7) -0.0049(6) -0.0035(6) -0.0106(6)
C9 0.0177(7) 0.0210(8) 0.0247(7) -0.0022(6) -0.0028(5) -0.0076(6)
C10 0.0291(8) 0.0222(8) 0.0400(9) 0.0005(7) -0.0141(7) -0.0108(7)
C11 0.0212(7) 0.0245(8) 0.0224(7) 0.0006(6) -0.0030(6) -0.0096(6)
C12 0.0346(9) 0.0267(9) 0.0370(9) 0.0107(7) -0.0130(7) -0.0163(7)
C13 0.0477(11) 0.0363(11) 0.0596(13) 0.0264(10) -0.0317(10) -0.0210(9)
C14 0.0386(10) 0.0450(11) 0.0453(10) 0.0208(9) -0.0268(8) -0.0229(9)
C15 0.0318(9) 0.0314(10) 0.0486(11) -0.0095(8) -0.0058(8) -0.0158(8)
C16 0.0304(9) 0.0252(9) 0.0472(10) 0.0011(8) -0.0130(8) -0.0053(7)

loop_
_atom_type_symbol
_atom_type_description
_atom_type_scat_dispersion_real
_atom_type_scat_dispersion_imag
_atom_type_scat_source
C C 0.0181 0.0091 'International Tables Vol C Tables 4.2.6.8 and 6.1.1.4'
H H 0.0000 0.0000 'International Tables Vol C Tables 4.2.6.8 and 6.1.1.4'
F F 0.0727 0.0534 'International Tables Vol C Tables 4.2.6.8 and 6.1.1.4'
O O 0.0492 0.0322 'International Tables Vol C Tables 4.2.6.8 and 6.1.1.4'
S S 0.3331 0.5567 'International Tables Vol C Tables 4.2.6.8 and 6.1.1.4'

loop_
_exptl_crystal_face_index_h
_exptl_crystal_face_index_k
_exptl_crystal_face_index_l
_exptl_crystal_face_perp_dist
1 0 0 0.0496
-5 -5 -3 0.0425
5 3 3 0.0799
0 0 1 0.0557
-5 1 -3 0.0664
-2 -5 0 0.0374
0 1 0 0.0476
-1 0 0 0.0496
0 -2 -5 0.0524

loop_
_geom_angle_atom_site_label_1
_geom_angle_atom_site_label_2
_geom_angle_atom_site_label_3
_geom_angle
_geom_angle_site_symmetry_1
_geom_angle_site_symmetry_3
_geom_angle_publ_flag
O1 S1 C15 95.35(8) . . ?
O2 S1 O1 111.23(7) . . ?
O2 S1 O3 120.92(8) . . ?
O2 S1 C15 107.21(9) . . ?
O3 S1 O1 110.77(6) . . ?
O3 S1 C15 108.15(9) . . ?
O4 S2 C16 100.67(8) . . ?
O5 S2 O4 111.72(7) . . ?
O5 S2 C16 106.90(9) . . ?
O6 S2 O4 106.94(8) . . ?
O6 S2 O5 122.65(9) . . ?
O6 S2 C16 105.59(9) . . ?
C1 O1 S1 116.60(10) . . ?
C5 O4 S2 120.39(10) . . ?
C2 C1 O1 117.13(14) . . ?
C14 C1 O1 118.49(14) . . ?
C14 C1 C2 124.35(16) . . ?
C1 C2 C3 121.06(14) . . ?
C1 C2 C11 116.81(15) . . ?
C11 C2 C3 122.13(14) . . ?
C2 C3 H3A 108.6 . . ?
C2 C3 H3B 108.6 . . ?
C2 C3 C4 114.74(14) . . ?
H3A C3 H3B 107.6 . . ?
C4 C3 H3A 108.6 . . ?
C4 C3 H3B 108.6 . . ?
C5 C4 C3 121.17(14) . . ?
C5 C4 C9 116.84(14) . . ?
C9 C4 C3 121.97(14) . . ?
C4 C5 O4 117.74(13) . . ?
C6 C5 O4 117.76(14) . . ?
C6 C5 C4 124.34(15) . . ?
C5 C6 H6 121.1 . . ?
C5 C6 C7 117.88(15) . . ?
C7 C6 H6 121.1 . . ?
C6 C7 H7 120.0 . . ?
C8 C7 C6 120.06(15) . . ?
C8 C7 H7 120.0 . . ?
C7 C8 H8 119.4 . . ?
C7 C8 C9 121.26(15) . . ?
C9 C8 H8 119.4 . . ?
C4 C9 C10 120.42(14) . . ?
C8 C9 C4 119.60(15) . . ?
C8 C9 C10 119.96(14) . . ?
C9 C10 H10A 108.4 . . ?
C9 C10 H10B 108.4 . . ?
H10A C10 H10B 107.5 . . ?
C11 C10 C9 115.49(14) . . ?
C11 C10 H10A 108.4 . . ?
C11 C10 H10B 108.4 . . ?
C2 C11 C10 120.40(14) . . ?
C12 C11 C2 119.73(15) . . ?
C12 C11 C10 119.87(15) . . ?
C11 C12 H12 119.5 . . ?
C13 C12 C11 121.04(16) . . ?
C13 C12 H12 119.5 . . ?
C12 C13 H13 119.9 . . ?
C12 C13 C14 120.25(18) . . ?
C14 C13 H13 119.9 . . ?
C1 C14 C13 117.79(16) . . ?
C1 C14 H14 121.1 . . ?
C13 C14 H14 121.1 . . ?
F1 C15 S1 110.37(15) . . ?
F1 C15 F2 109.34(16) . . ?
F1 C15 F3 109.30(17) . . ?
F2 C15 S1 108.08(13) . . ?
F3 C15 S1 110.71(12) . . ?
F3 C15 F2 109.01(18) . . ?
F4 C16 S2 108.64(13) . . ?
F5 C16 S2 110.25(13) . . ?
F5 C16 F4 108.96(16) . . ?
F5 C16 F6 109.75(18) . . ?
F6 C16 S2 110.37(13) . . ?
F6 C16 F4 108.84(15) . . ?

loop_
_geom_bond_atom_site_label_1
_geom_bond_atom_site_label_2
_geom_bond_distance
_geom_bond_site_symmetry_2
_geom_bond_publ_flag
S1 O1 1.5742(11) . ?
S1 O2 1.4146(12) . ?
S1 O3 1.4167(12) . ?
S1 C15 1.8295(19) . ?
S2 O4 1.5685(12) . ?
S2 O5 1.4128(14) . ?
S2 O6 1.4106(13) . ?
S2 C16 1.8290(19) . ?
F1 C15 1.313(2) . ?
F2 C15 1.318(2) . ?
F3 C15 1.318(2) . ?
F4 C16 1.322(2) . ?
F5 C16 1.312(2) . ?
F6 C16 1.320(2) . ?
O1 C1 1.4364(19) . ?
O4 C5 1.4347(18) . ?
C1 C2 1.394(2) . ?
C1 C14 1.369(3) . ?
C2 C3 1.484(2) . ?
C2 C11 1.403(2) . ?
C3 H3A 0.9700 . ?
C3 H3B 0.9700 . ?
C3 C4 1.488(2) . ?
C4 C5 1.395(2) . ?
C4 C9 1.402(2) . ?
C5 C6 1.371(2) . ?
C6 H6 0.9300 . ?
C6 C7 1.393(2) . ?
C7 H7 0.9300 . ?
C7 C8 1.378(2) . ?
C8 H8 0.9300 . ?
C8 C9 1.402(2) . ?
C9 C10 1.488(2) . ?
C10 H10A 0.9700 . ?
C10 H10B 0.9700 . ?
C10 C11 1.487(2) . ?
C11 C12 1.398(2) . ?
C12 H12 0.9300 . ?
C12 C13 1.381(3) . ?
C13 H13 0.9300 . ?
C13 C14 1.391(3) . ?
C14 H14 0.9300 . ?

loop_
_geom_torsion_atom_site_label_1
_geom_torsion_atom_site_label_2
_geom_torsion_atom_site_label_3
_geom_torsion_atom_site_label_4
_geom_torsion
_geom_torsion_site_symmetry_1
_geom_torsion_site_symmetry_2
_geom_torsion_site_symmetry_3
_geom_torsion_site_symmetry_4
_geom_torsion_publ_flag
S1 O1 C1 C2 104.93(14) . . . . ?
S1 O1 C1 C14 -76.91(18) . . . . ?
S2 O4 C5 C4 86.98(15) . . . . ?
S2 O4 C5 C6 -97.55(15) . . . . ?
O1 S1 C15 F1 -61.80(14) . . . . ?
O1 S1 C15 F2 178.67(14) . . . . ?
O1 S1 C15 F3 59.34(15) . . . . ?
O1 C1 C2 C3 -4.3(2) . . . . ?
O1 C1 C2 C11 176.28(13) . . . . ?
O1 C1 C14 C13 -177.59(17) . . . . ?
O2 S1 O1 C1 86.23(12) . . . . ?
O2 S1 C15 F1 52.39(15) . . . . ?
O2 S1 C15 F2 -67.14(16) . . . . ?
O2 S1 C15 F3 173.53(14) . . . . ?
O3 S1 O1 C1 -51.25(13) . . . . ?
O3 S1 C15 F1 -175.72(12) . . . . ?
O3 S1 C15 F2 64.75(16) . . . . ?
O3 S1 C15 F3 -54.58(16) . . . . ?
O4 S2 C16 F4 172.85(12) . . . . ?
O4 S2 C16 F5 53.51(15) . . . . ?
O4 S2 C16 F6 -67.90(15) . . . . ?
O4 C5 C6 C7 -176.34(13) . . . . ?
O5 S2 O4 C5 -14.06(14) . . . . ?
O5 S2 C16 F4 -70.36(14) . . . . ?
O5 S2 C16 F5 170.31(13) . . . . ?
O5 S2 C16 F6 48.90(16) . . . . ?
O6 S2 O4 C5 -150.81(12) . . . . ?
O6 S2 C16 F4 61.73(15) . . . . ?
O6 S2 C16 F5 -57.61(16) . . . . ?
O6 S2 C16 F6 -179.02(14) . . . . ?
C1 C2 C3 C4 -164.56(15) . . . . ?
C1 C2 C11 C10 -178.65(14) . . . . ?
C1 C2 C11 C12 1.6(2) . . . . ?
C2 C1 C14 C13 0.4(3) . . . . ?
C2 C3 C4 C5 164.55(14) . . . . ?
C2 C3 C4 C9 -13.9(2) . . . . ?
C2 C11 C12 C13 -0.2(3) . . . . ?
C3 C2 C11 C10 1.9(2) . . . . ?
C3 C2 C11 C12 -177.87(16) . . . . ?
C3 C4 C5 O4 -1.9(2) . . . . ?
C3 C4 C5 C6 -177.03(15) . . . . ?
C3 C4 C9 C8 177.48(15) . . . . ?
C3 C4 C9 C10 -3.8(2) . . . . ?
C4 C5 C6 C7 -1.2(2) . . . . ?
C4 C9 C10 C11 20.5(2) . . . . ?
C5 C4 C9 C8 -1.1(2) . . . . ?
C5 C4 C9 C10 177.70(14) . . . . ?
C5 C6 C7 C8 0.4(2) . . . . ?
C6 C7 C8 C9 0.0(2) . . . . ?
C7 C8 C9 C4 0.4(2) . . . . ?
C7 C8 C9 C10 -178.41(15) . . . . ?
C8 C9 C10 C11 -160.76(14) . . . . ?
C9 C4 C5 O4 176.67(13) . . . . ?
C9 C4 C5 C6 1.5(2) . . . . ?
C9 C10 C11 C2 -19.6(2) . . . . ?
C9 C10 C11 C12 160.20(15) . . . . ?
C10 C11 C12 C13 -179.93(18) . . . . ?
C11 C2 C3 C4 14.9(2) . . . . ?
C11 C12 C13 C14 -1.2(3) . . . . ?
C12 C13 C14 C1 1.1(3) . . . . ?
C14 C1 C2 C3 177.70(18) . . . . ?
C14 C1 C2 C11 -1.8(2) . . . . ?
C15 S1 O1 C1 -162.96(12) . . . . ?
C16 S2 O4 C5 99.11(12) . . . . ?

loop_
_exptl_oxdiff_crystal_face_indexfrac_h
_exptl_oxdiff_crystal_face_indexfrac_k
_exptl_oxdiff_crystal_face_indexfrac_l
_exptl_oxdiff_crystal_face_x
_exptl_oxdiff_crystal_face_y
_exptl_oxdiff_crystal_face_z
0.9987 -0.0021 0.0009 0.0320 0.1623 0.0566
-4.9960 -4.9892 -3.0040 0.3742 -0.7875 0.5042
4.9944 2.9894 3.0037 -0.3460 0.7920 -0.1796
-0.0006 0.0001 0.9996 -0.1545 -0.0043 0.0080
-4.9912 1.0101 -3.0030 0.2896 -0.8012 -0.4696
-2.0015 -4.9953 -0.0026 0.0065 -0.3132 0.6982
0.0008 0.9999 0.0002 -0.0141 -0.0023 -0.1623
-0.9987 0.0021 -0.0009 -0.0320 -0.1623 -0.0566
0.0013 -2.0000 -4.9983 0.8008 0.0259 0.2844
